data_4318233
loop_
_publ_author_name
'Viorel C\^ircu'
'Manuel A. Fernandes'
'Laurence Carlton'

_publ_contact_author 'Laurence Carlton'
_publ_contact_author_email carlton@aurum.chem.wits.ac.za
_publ_section_title
;
 Reaction of
 Bis(phosphine)(hydrotris(3,5-dimethylpyrazolyl)borato)rhodium(I) with
 Phenylacetylene, p-Nitrobenzaldehyde, and Triphenyltin Hydride:
 Structures of [Rh(Tp*)(PPh3)2], [Rh(Tp*)(H)(C2Ph){P(4-C6H4F)3}],
 [Rh(Tp*)(H)(COC6H4-4-NO2)(PPh3)], and [Rh(Tp*)(H)(SnPh3)(PPh3)]
;
_journal_name_full 'Inorganic Chemistry'
_journal_page_first 3859
_journal_page_last 3865
_journal_paper_doi 10.1021/ic0112037
_journal_volume 41
_journal_year 2002
_chemical_formula_moiety 'C51 H52 B N6 P2 Rh, C2 H6 O'
_chemical_formula_sum 'C53 H58 B N6 O P2 Rh'
_chemical_formula_weight 970.71
_chemical_name_common Bis(triphenylphosphine)rhodium(I)hydrotris(3,5-dimethylpyrazolyl)borate
_chemical_name_systematic
;

  ?

;
_space_group_IT_number 14
_symmetry_cell_setting monoclinic
_symmetry_space_group_name_Hall '-P 2ybc'
_symmetry_space_group_name_H-M 'P 1 21/c 1'
_atom_sites_solution_hydrogens geom
_atom_sites_solution_primary direct
_atom_sites_solution_secondary difmap
_audit_creation_method SHELXL-97
_cell_angle_alpha 90.00
_cell_angle_beta 112.576(7)
_cell_angle_gamma 90.00
_cell_formula_units_Z 4
_cell_length_a 11.9664(19)
_cell_length_b 21.355(3)
_cell_length_c 20.685(3)
_cell_measurement_temperature 293(2)
_cell_volume 4880.8(13)
_computing_cell_refinement 'Bruker SMART'
_computing_data_collection 'Bruker SMART'
_computing_data_reduction 'Bruker SHELXTL'
_computing_molecular_graphics 'Bruker SHELXTL'
_computing_publication_material 'Bruker SHELXTL'
_computing_structure_refinement 'SHELXL-97 (Sheldrick, 1997)'
_computing_structure_solution 'SHELXS-97 (Sheldrick, 1990)'
_diffrn_ambient_temperature 293(2)
_diffrn_measured_fraction_theta_full 0.991
_diffrn_measured_fraction_theta_max 0.991
_diffrn_measurement_device_type 'CCD area detector'
_diffrn_measurement_method 'phi and omega scans'
_diffrn_radiation_monochromator graphite
_diffrn_radiation_source 'fine-focus sealed tube'
_diffrn_radiation_type MoK\a
_diffrn_radiation_wavelength 0.71073
_diffrn_reflns_av_R_equivalents 0.0446
_diffrn_reflns_av_sigmaI/netI 0.0651
_diffrn_reflns_limit_h_max 15
_diffrn_reflns_limit_h_min -15
_diffrn_reflns_limit_k_max 28
_diffrn_reflns_limit_k_min -28
_diffrn_reflns_limit_l_max 23
_diffrn_reflns_limit_l_min -27
_diffrn_reflns_number 33868
_diffrn_reflns_theta_full 28.31
_diffrn_reflns_theta_max 28.31
_diffrn_reflns_theta_min 1.43
_exptl_absorpt_coefficient_mu 0.460
_exptl_absorpt_correction_T_max 0.9598
_exptl_absorpt_correction_T_min 0.8556
_exptl_absorpt_correction_type empirical
_exptl_absorpt_process_details 'Sheldrick, G. M. (1996). SADABS. University of Gottingen, Germany.'
_exptl_crystal_colour Orange
_exptl_crystal_density_diffrn 1.321
_exptl_crystal_density_method 'not measured'
_exptl_crystal_description Rhombus
_exptl_crystal_F_000 2024
_exptl_crystal_preparation 'Recrystallised from a 2:1 mixture of CH2Cl2/EtOH'
_exptl_crystal_size_max 0.35
_exptl_crystal_size_mid 0.24
_exptl_crystal_size_min 0.09
_refine_diff_density_max 1.319
_refine_diff_density_min -0.539
_refine_diff_density_rms 0.069
_refine_ls_extinction_method none
_refine_ls_goodness_of_fit_ref 0.988
_refine_ls_hydrogen_treatment mixed
_refine_ls_matrix_type full
_refine_ls_number_parameters 577
_refine_ls_number_reflns 12032
_refine_ls_number_restraints 1
_refine_ls_restrained_S_all 0.988
_refine_ls_R_factor_all 0.0880
_refine_ls_R_factor_gt 0.0441
_refine_ls_shift/su_max 0.018
_refine_ls_shift/su_mean 0.000
_refine_ls_structure_factor_coef Fsqd
_refine_ls_weighting_details 'calc w=1/[\s^2^(Fo^2^)+(0.0650P)^2^+0.0000P] where P=(Fo^2^+2Fc^2^)/3'
_refine_ls_weighting_scheme calc
_refine_ls_wR_factor_gt 0.1093
_refine_ls_wR_factor_ref 0.1237
_reflns_number_gt 7549
_reflns_number_total 12032
_reflns_threshold_expression >2sigma(I)
_cod_data_source_file ic0112037_1.cif
_cod_data_source_block compound1a
_cod_depositor_comments
;
The following automatic conversions were performed:

'_symmetry_cell_setting' value 'Monoclinic' changed to 'monoclinic'
according to the built-in table from CIF Core dictionary named
'cif_core.dic' version 2.4.1 from
2010-06-29.

'_exptl_absorpt_correction_type' value 'Empirical'
changed to 'empirical' according to the built-in table from CIF Core
dictionary named 'cif_core.dic' version 2.4.1 from 2010-06-29.

Automatic conversion script
Id: cif_fix_values 1646 2011-03-28 12:23:43Z adriana 
;
_cod_original_cell_volume 4880.8(12)
_cod_database_code 4318233

loop_
_symmetry_equiv_pos_as_xyz
'x, y, z'
'-x, y+1/2, -z+1/2'
'-x, -y, -z'
'x, -y-1/2, z-1/2'

loop_
_atom_site_label
_atom_site_type_symbol
_atom_site_fract_x
_atom_site_fract_y
_atom_site_fract_z
_atom_site_U_iso_or_equiv
_atom_site_adp_type
_atom_site_occupancy
_atom_site_symmetry_multiplicity
_atom_site_calc_flag
_atom_site_refinement_flags
_atom_site_disorder_assembly
_atom_site_disorder_group
Rh Rh 0.72962(2) 0.155741(10) 0.322209(12) 0.03208(8) Uani 1 1 d . . .
P2 P 0.72506(7) 0.24714(3) 0.26424(4) 0.03543(19) Uani 1 1 d . . .
P1 P 0.53063(7) 0.15297(3) 0.30452(4) 0.03300(17) Uani 1 1 d . . .
N32 N 0.7657(2) 0.07882(11) 0.38936(13) 0.0365(6) Uani 1 1 d . . .
N31 N 0.8063(2) 0.02315(11) 0.37189(13) 0.0377(6) Uani 1 1 d . . .
N22 N 0.9139(2) 0.13550(11) 0.33924(13) 0.0381(6) Uani 1 1 d . . .
N21 N 0.9330(2) 0.07649(11) 0.31655(13) 0.0394(6) Uani 1 1 d . . .
N12 N 0.7368(3) 0.06308(12) 0.18497(14) 0.0475(7) Uani 1 1 d . . .
N11 N 0.7396(2) 0.02184(11) 0.23644(13) 0.0388(6) Uani 1 1 d . . .
C81 C 0.8440(3) 0.25485(14) 0.22850(17) 0.0405(7) Uani 1 1 d . . .
C82 C 0.8718(3) 0.20270(16) 0.19808(18) 0.0502(9) Uani 1 1 d . . .
H82 H 0.8358 0.1644 0.1994 0.060 Uiso 1 1 calc R . .
C83 C 0.9537(4) 0.20751(19) 0.1654(2) 0.0676(11) Uani 1 1 d . . .
H83 H 0.9719 0.1723 0.1449 0.081 Uiso 1 1 calc R . .
C84 C 1.0081(4) 0.2636(2) 0.1631(2) 0.0772(13) Uani 1 1 d . . .
H84 H 1.0621 0.2664 0.1408 0.093 Uiso 1 1 calc R . .
C85 C 0.9825(4) 0.3153(2) 0.1938(2) 0.0729(12) Uani 1 1 d . . .
H85 H 1.0205 0.3532 0.1930 0.087 Uiso 1 1 calc R . .
C86 C 0.8995(3) 0.31186(17) 0.2262(2) 0.0564(9) Uani 1 1 d . . .
H86 H 0.8813 0.3474 0.2462 0.068 Uiso 1 1 calc R . .
C91 C 0.7447(3) 0.31760(15) 0.31892(17) 0.0434(8) Uani 1 1 d . . .
C92 C 0.7096(3) 0.37715(15) 0.2900(2) 0.0561(9) Uani 1 1 d . . .
H92 H 0.6759 0.3820 0.2417 0.067 Uiso 1 1 calc R . .
C93 C 0.7246(4) 0.42861(19) 0.3325(3) 0.0785(13) Uani 1 1 d . . .
H93 H 0.7002 0.4678 0.3124 0.094 Uiso 1 1 calc R . .
C94 C 0.7745(5) 0.4231(2) 0.4033(3) 0.0856(15) Uani 1 1 d . . .
H94 H 0.7846 0.4584 0.4313 0.103 Uiso 1 1 calc R . .
C95 C 0.8100(4) 0.3653(2) 0.4337(2) 0.0758(12) Uani 1 1 d . . .
H95 H 0.8441 0.3616 0.4822 0.091 Uiso 1 1 calc R . .
C96 C 0.7950(3) 0.31222(17) 0.39156(19) 0.0548(9) Uani 1 1 d . . .
H96 H 0.8186 0.2732 0.4122 0.066 Uiso 1 1 calc R . .
C71 C 0.5946(3) 0.27211(13) 0.18611(16) 0.0396(7) Uani 1 1 d . . .
C72 C 0.5941(4) 0.27163(17) 0.11917(18) 0.0558(9) Uani 1 1 d . . .
H72 H 0.6638 0.2599 0.1126 0.067 Uiso 1 1 calc R . .
C73 C 0.4920(4) 0.2883(2) 0.0617(2) 0.0744(12) Uani 1 1 d . . .
H73 H 0.4947 0.2884 0.0174 0.089 Uiso 1 1 calc R . .
C74 C 0.3872(4) 0.30457(18) 0.0695(2) 0.0702(12) Uani 1 1 d . . .
H74 H 0.3182 0.3148 0.0307 0.084 Uiso 1 1 calc R . .
C75 C 0.3853(3) 0.30558(16) 0.1357(2) 0.0582(10) Uani 1 1 d . . .
H75 H 0.3148 0.3170 0.1417 0.070 Uiso 1 1 calc R . .
C76 C 0.4879(3) 0.28974(14) 0.19360(18) 0.0451(8) Uani 1 1 d . . .
H76 H 0.4855 0.2909 0.2380 0.054 Uiso 1 1 calc R . .
C51 C 0.4167(3) 0.13516(13) 0.21637(16) 0.0380(7) Uani 1 1 d . . .
C52 C 0.4456(3) 0.14093(15) 0.15812(18) 0.0499(9) Uani 1 1 d . . .
H52 H 0.5243 0.1509 0.1635 0.060 Uiso 1 1 calc R . .
C53 C 0.3582(4) 0.1320(2) 0.0921(2) 0.0721(12) Uani 1 1 d . . .
H53 H 0.3777 0.1370 0.0530 0.086 Uiso 1 1 calc R . .
C54 C 0.2427(4) 0.1156(2) 0.0837(2) 0.0802(13) Uani 1 1 d . . .
H54 H 0.1836 0.1110 0.0390 0.096 Uiso 1 1 calc R . .
C55 C 0.2132(4) 0.10592(18) 0.1420(2) 0.0660(11) Uani 1 1 d . . .
H55 H 0.1360 0.0930 0.1367 0.079 Uiso 1 1 calc R . .
C56 C 0.3014(3) 0.11594(15) 0.20756(19) 0.0501(8) Uani 1 1 d . . .
H56 H 0.2828 0.1096 0.2468 0.060 Uiso 1 1 calc R . .
C61 C 0.4641(3) 0.21991(13) 0.33398(16) 0.0383(7) Uani 1 1 d . . .
C62 C 0.5428(3) 0.25506(15) 0.38834(18) 0.0494(9) Uani 1 1 d . . .
H62 H 0.6248 0.2453 0.4065 0.059 Uiso 1 1 calc R . .
C63 C 0.5019(4) 0.30450(18) 0.4163(2) 0.0670(11) Uani 1 1 d . . .
H63 H 0.5566 0.3277 0.4528 0.080 Uiso 1 1 calc R . .
C64 C 0.3821(4) 0.31951(18) 0.3908(2) 0.0671(12) Uani 1 1 d . . .
H64 H 0.3546 0.3524 0.4103 0.081 Uiso 1 1 calc R . .
C65 C 0.3023(4) 0.28557(17) 0.3361(2) 0.0635(11) Uani 1 1 d . . .
H65 H 0.2205 0.2959 0.3184 0.076 Uiso 1 1 calc R . .
C66 C 0.3420(3) 0.23608(15) 0.30677(19) 0.0504(9) Uani 1 1 d . . .
H66 H 0.2874 0.2139 0.2692 0.060 Uiso 1 1 calc R . .
C41 C 0.4891(3) 0.08843(14) 0.35075(16) 0.0369(7) Uani 1 1 d . . .
C42 C 0.4381(3) 0.09668(16) 0.39964(16) 0.0456(8) Uani 1 1 d . . .
H42 H 0.4268 0.1370 0.4131 0.055 Uiso 1 1 calc R . .
C43 C 0.4035(3) 0.04575(19) 0.42894(19) 0.0594(10) Uani 1 1 d . . .
H43 H 0.3687 0.0521 0.4616 0.071 Uiso 1 1 calc R . .
C44 C 0.4201(3) -0.01405(19) 0.4102(2) 0.0662(11) Uani 1 1 d . . .
H44 H 0.3965 -0.0482 0.4299 0.079 Uiso 1 1 calc R . .
C45 C 0.4723(3) -0.02327(16) 0.3617(2) 0.0596(10) Uani 1 1 d . . .
H45 H 0.4847 -0.0637 0.3492 0.072 Uiso 1 1 calc R . .
C46 C 0.5058(3) 0.02771(14) 0.33202(18) 0.0467(8) Uani 1 1 d . . .
H46 H 0.5400 0.0213 0.2991 0.056 Uiso 1 1 calc R . .
C36 C 0.7492(3) 0.12647(18) 0.49419(17) 0.0553(9) Uani 1 1 d . . .
H36A H 0.7997 0.1613 0.4938 0.083 Uiso 1 1 calc R . .
H36B H 0.7661 0.1142 0.5417 0.083 Uiso 1 1 calc R . .
H36C H 0.6657 0.1384 0.4720 0.083 Uiso 1 1 calc R . .
C33 C 0.7740(3) 0.07324(15) 0.45572(16) 0.0413(7) Uani 1 1 d . . .
C34 C 0.8172(3) 0.01378(16) 0.47993(17) 0.0496(9) Uani 1 1 d . . .
H34 H 0.8294 -0.0025 0.5238 0.059 Uiso 1 1 calc R . .
C35 C 0.8382(3) -0.01618(15) 0.42776(17) 0.0435(8) Uani 1 1 d . . .
C37 C 0.8896(3) -0.08077(15) 0.4289(2) 0.0608(10) Uani 1 1 d . . .
H37A H 0.8378 -0.1039 0.3887 0.091 Uiso 1 1 calc R . .
H37B H 0.8946 -0.1021 0.4708 0.091 Uiso 1 1 calc R . .
H37C H 0.9689 -0.0775 0.4279 0.091 Uiso 1 1 calc R . .
C26 C 1.0411(3) 0.22767(16) 0.3967(2) 0.0601(10) Uani 1 1 d . . .
H26A H 0.9928 0.2586 0.3643 0.090 Uiso 1 1 calc R . .
H26B H 1.1251 0.2386 0.4116 0.090 Uiso 1 1 calc R . .
H26C H 1.0190 0.2261 0.4366 0.090 Uiso 1 1 calc R . .
C23 C 1.0201(3) 0.16503(14) 0.36184(18) 0.0441(8) Uani 1 1 d . . .
C24 C 1.1072(3) 0.12688(16) 0.35167(18) 0.0508(9) Uani 1 1 d . . .
H24 H 1.1879 0.1369 0.3622 0.061 Uiso 1 1 calc R . .
C25 C 1.0505(3) 0.07211(16) 0.32334(18) 0.0463(8) Uani 1 1 d . . .
C27 C 1.1015(3) 0.01527(18) 0.3017(2) 0.0670(11) Uani 1 1 d . . .
H27A H 1.1820 0.0241 0.3048 0.101 Uiso 1 1 calc R . .
H27B H 1.0514 0.0044 0.2543 0.101 Uiso 1 1 calc R . .
H27C H 1.1036 -0.0191 0.3321 0.101 Uiso 1 1 calc R . .
C16 C 0.6164(4) 0.0810(2) 0.05984(19) 0.0795(13) Uani 1 1 d . . .
H16A H 0.6356 0.1245 0.0701 0.119 Uiso 1 1 calc R . .
H16B H 0.5320 0.0768 0.0310 0.119 Uiso 1 1 calc R . .
H16C H 0.6639 0.0644 0.0355 0.119 Uiso 1 1 calc R . .
C13 C 0.6444(4) 0.04526(17) 0.12757(18) 0.0548(9) Uani 1 1 d . . .
C14 C 0.5872(3) -0.00800(16) 0.13999(18) 0.0535(9) Uani 1 1 d . . .
H14 H 0.5209 -0.0292 0.1083 0.064 Uiso 1 1 calc R . .
C15 C 0.6509(3) -0.02204(14) 0.20950(17) 0.0446(8) Uani 1 1 d . . .
C17 C 0.6384(3) -0.07692(15) 0.25103(19) 0.0563(9) Uani 1 1 d . . .
H17A H 0.7032 -0.1059 0.2576 0.084 Uiso 1 1 calc R . .
H17B H 0.5623 -0.0973 0.2264 0.084 Uiso 1 1 calc R . .
H17C H 0.6417 -0.0629 0.2958 0.084 Uiso 1 1 calc R . .
B B 0.8455(3) 0.02070(17) 0.3086(2) 0.0416(9) Uani 1 1 d . . .
H1 H 0.8968(15) -0.0232(12) 0.3123(2) 0.050 Uiso 1 1 calc R . .
O1 O 0.9256(4) 1.04367(18) 0.1217(2) 0.0620(12) Uiso 0.609(3) 1 d PG A 1
H1A H 0.8795 1.0502 0.1418 0.093 Uiso 0.609(3) 1 calc PR A 1
C100 C 0.8979(9) 0.9859(2) 0.0873(3) 0.104(3) Uiso 0.609(3) 1 d PG A 1
H10A H 0.9521 0.9789 0.0632 0.125 Uiso 0.609(3) 1 calc PR A 1
H10B H 0.8161 0.9876 0.0522 0.125 Uiso 0.609(3) 1 calc PR A 1
C101 C 0.9073(10) 0.9324(2) 0.1341(5) 0.124(4) Uiso 0.609(3) 1 d PG A 1
H10C H 0.8871 0.8945 0.1071 0.186 Uiso 0.609(3) 1 calc PR A 1
H10D H 0.8523 0.9382 0.1573 0.186 Uiso 0.609(3) 1 calc PR A 1
H10E H 0.9885 0.9296 0.1683 0.186 Uiso 0.609(3) 1 calc PR A 1
O2 O 0.9130(9) 0.9035(3) 0.1212(5) 0.089(3) Uiso 0.391(3) 1 d PG B 2
H2 H 0.9801 0.9059 0.1528 0.134 Uiso 0.391(3) 1 calc PR B 2
C102 C 0.8622(10) 0.9633(4) 0.1050(9) 0.155(7) Uiso 0.391(3) 1 d PG B 2
H10F H 0.8538 0.9807 0.1463 0.186 Uiso 0.391(3) 1 calc PR B 2
H10G H 0.7818 0.9597 0.0688 0.186 Uiso 0.391(3) 1 calc PR B 2
C103 C 0.9335(9) 1.0072(3) 0.0811(5) 0.054(2) Uiso 0.391(3) 1 d PG B 2
H10H H 0.8936 1.0471 0.0711 0.081 Uiso 0.391(3) 1 calc PR B 2
H10I H 0.9406 0.9910 0.0396 0.081 Uiso 0.391(3) 1 calc PR B 2
H10J H 1.0127 1.0120 0.1172 0.081 Uiso 0.391(3) 1 calc PR B 2

loop_
_atom_site_aniso_label
_atom_site_aniso_U_11
_atom_site_aniso_U_22
_atom_site_aniso_U_33
_atom_site_aniso_U_23
_atom_site_aniso_U_13
_atom_site_aniso_U_12
Rh 0.02942(13) 0.03144(13) 0.03716(14) 0.00268(10) 0.01476(10) -0.00053(10)
P2 0.0363(4) 0.0309(4) 0.0409(5) 0.0023(3) 0.0168(4) 0.0005(3)
P1 0.0313(4) 0.0321(4) 0.0379(4) -0.0019(3) 0.0158(3) -0.0016(3)
N32 0.0315(14) 0.0409(14) 0.0370(15) 0.0052(11) 0.0129(12) -0.0020(11)
N31 0.0345(14) 0.0355(14) 0.0406(15) 0.0061(11) 0.0117(12) -0.0002(11)
N22 0.0311(14) 0.0376(13) 0.0485(16) 0.0037(12) 0.0184(12) -0.0008(11)
N21 0.0305(14) 0.0394(14) 0.0487(16) 0.0043(12) 0.0158(12) 0.0019(11)
N12 0.0563(18) 0.0436(16) 0.0451(17) 0.0062(13) 0.0220(15) -0.0029(14)
N11 0.0442(16) 0.0352(14) 0.0389(15) 0.0020(11) 0.0182(13) 0.0010(12)
C81 0.0368(18) 0.0381(17) 0.050(2) 0.0089(14) 0.0204(15) 0.0018(14)
C82 0.053(2) 0.0445(19) 0.063(2) 0.0064(16) 0.0322(19) 0.0039(16)
C83 0.078(3) 0.066(3) 0.079(3) 0.007(2) 0.053(3) 0.013(2)
C84 0.072(3) 0.089(3) 0.096(3) 0.013(3) 0.060(3) -0.004(3)
C85 0.068(3) 0.068(3) 0.097(3) 0.010(2) 0.048(3) -0.019(2)
C86 0.056(2) 0.049(2) 0.072(3) 0.0082(18) 0.033(2) -0.0065(18)
C91 0.042(2) 0.0376(17) 0.051(2) -0.0038(15) 0.0173(16) -0.0028(14)
C92 0.063(2) 0.0373(19) 0.063(2) -0.0041(17) 0.0178(19) 0.0027(17)
C93 0.087(3) 0.041(2) 0.097(4) -0.015(2) 0.023(3) -0.003(2)
C94 0.092(4) 0.054(3) 0.110(4) -0.037(3) 0.039(3) -0.013(2)
C95 0.081(3) 0.088(3) 0.060(3) -0.028(2) 0.028(2) -0.012(3)
C96 0.054(2) 0.058(2) 0.050(2) -0.0070(18) 0.0180(18) -0.0081(18)
C71 0.0438(19) 0.0323(16) 0.0416(19) 0.0035(13) 0.0152(15) 0.0005(14)
C72 0.057(2) 0.063(2) 0.048(2) 0.0055(18) 0.0207(19) 0.0091(19)
C73 0.092(4) 0.086(3) 0.040(2) 0.005(2) 0.019(2) 0.016(3)
C74 0.063(3) 0.072(3) 0.054(3) 0.004(2) -0.001(2) 0.021(2)
C75 0.050(2) 0.053(2) 0.065(3) 0.0005(19) 0.014(2) 0.0120(18)
C76 0.048(2) 0.0379(17) 0.048(2) 0.0010(15) 0.0175(17) 0.0047(15)
C51 0.0367(18) 0.0314(15) 0.0442(19) -0.0039(13) 0.0136(15) -0.0006(13)
C52 0.055(2) 0.047(2) 0.047(2) -0.0097(15) 0.0194(18) -0.0035(16)
C53 0.081(3) 0.086(3) 0.046(2) -0.014(2) 0.021(2) -0.006(3)
C54 0.075(3) 0.085(3) 0.052(3) -0.023(2) -0.007(2) 0.002(3)
C55 0.047(2) 0.064(2) 0.075(3) -0.017(2) 0.009(2) -0.0024(19)
C56 0.039(2) 0.055(2) 0.052(2) -0.0070(17) 0.0125(16) -0.0031(16)
C61 0.0421(19) 0.0346(16) 0.0461(19) -0.0023(14) 0.0255(16) -0.0005(14)
C62 0.053(2) 0.049(2) 0.049(2) -0.0089(16) 0.0236(18) -0.0041(17)
C63 0.083(3) 0.059(2) 0.067(3) -0.021(2) 0.037(2) -0.001(2)
C64 0.098(4) 0.049(2) 0.075(3) -0.005(2) 0.057(3) 0.012(2)
C65 0.064(3) 0.054(2) 0.087(3) 0.008(2) 0.045(2) 0.018(2)
C66 0.043(2) 0.0444(19) 0.066(2) -0.0031(17) 0.0244(18) 0.0038(16)
C41 0.0273(16) 0.0414(17) 0.0397(18) 0.0022(13) 0.0101(14) -0.0047(13)
C42 0.0368(19) 0.057(2) 0.0443(19) 0.0061(16) 0.0166(16) -0.0005(16)
C43 0.048(2) 0.084(3) 0.051(2) 0.019(2) 0.0241(18) -0.005(2)
C44 0.052(2) 0.071(3) 0.069(3) 0.028(2) 0.016(2) -0.013(2)
C45 0.058(2) 0.044(2) 0.068(3) 0.0042(18) 0.014(2) -0.0078(18)
C46 0.044(2) 0.0406(18) 0.055(2) 0.0005(15) 0.0188(17) -0.0033(15)
C36 0.051(2) 0.077(3) 0.0361(19) 0.0011(18) 0.0153(17) -0.003(2)
C33 0.0326(17) 0.053(2) 0.0331(18) 0.0049(15) 0.0074(14) -0.0066(15)
C34 0.045(2) 0.058(2) 0.0379(19) 0.0156(16) 0.0068(16) -0.0078(17)
C35 0.0365(18) 0.0439(18) 0.0417(19) 0.0092(15) 0.0057(15) -0.0061(14)
C37 0.055(2) 0.046(2) 0.065(2) 0.0168(18) 0.0054(19) 0.0021(17)
C26 0.044(2) 0.053(2) 0.076(3) -0.0035(19) 0.015(2) -0.0063(17)
C23 0.0339(18) 0.0448(19) 0.052(2) 0.0067(15) 0.0140(16) -0.0019(15)
C24 0.0265(17) 0.059(2) 0.065(2) 0.0035(18) 0.0157(17) -0.0010(16)
C25 0.0329(18) 0.053(2) 0.052(2) 0.0061(16) 0.0153(16) 0.0064(16)
C27 0.046(2) 0.076(3) 0.084(3) -0.013(2) 0.030(2) 0.008(2)
C16 0.103(4) 0.082(3) 0.047(2) 0.014(2) 0.021(2) 0.003(3)
C13 0.067(3) 0.056(2) 0.043(2) 0.0032(17) 0.0220(19) 0.0057(19)
C14 0.059(2) 0.054(2) 0.042(2) -0.0105(17) 0.0146(18) -0.0086(18)
C15 0.052(2) 0.0386(17) 0.046(2) -0.0066(15) 0.0220(17) -0.0034(16)
C17 0.066(3) 0.0415(19) 0.063(2) -0.0022(17) 0.027(2) -0.0119(18)
B 0.040(2) 0.0363(19) 0.050(2) 0.0026(16) 0.0192(18) 0.0022(16)

loop_
_atom_type_symbol
_atom_type_description
_atom_type_scat_dispersion_real
_atom_type_scat_dispersion_imag
_atom_type_scat_source
C C 0.0033 0.0016 'International Tables Vol C Tables 4.2.6.8 and 6.1.1.4'
H H 0.0000 0.0000 'International Tables Vol C Tables 4.2.6.8 and 6.1.1.4'
B B 0.0013 0.0007 'International Tables Vol C Tables 4.2.6.8 and 6.1.1.4'
N N 0.0061 0.0033 'International Tables Vol C Tables 4.2.6.8 and 6.1.1.4'
O O 0.0106 0.0060 'International Tables Vol C Tables 4.2.6.8 and 6.1.1.4'
P P 0.1023 0.0942 'International Tables Vol C Tables 4.2.6.8 and 6.1.1.4'
Rh Rh -1.1178 0.9187 'International Tables Vol C Tables 4.2.6.8 and 6.1.1.4'

loop_
_geom_angle_atom_site_label_1
_geom_angle_atom_site_label_2
_geom_angle_atom_site_label_3
_geom_angle
_geom_angle_site_symmetry_1
_geom_angle_site_symmetry_3
_geom_angle_publ_flag
N32 Rh N22 78.13(9) . . ?
N32 Rh P1 91.33(7) . . ?
N22 Rh P1 166.84(7) . . ?
N32 Rh P2 168.79(7) . . ?
N22 Rh P2 94.28(7) . . ?
P1 Rh P2 97.23(3) . . ?
C91 P2 C71 99.64(14) . . ?
C91 P2 C81 103.69(14) . . ?
C71 P2 C81 98.44(15) . . ?
C91 P2 Rh 113.86(11) . . ?
C71 P2 Rh 123.37(10) . . ?
C81 P2 Rh 114.87(10) . . ?
C51 P1 C61 103.66(14) . . ?
C51 P1 C41 96.53(14) . . ?
C61 P1 C41 99.82(14) . . ?
C51 P1 Rh 119.71(10) . . ?
C61 P1 Rh 119.01(10) . . ?
C41 P1 Rh 114.19(10) . . ?
C33 N32 N31 107.2(2) . . ?
C33 N32 Rh 131.7(2) . . ?
N31 N32 Rh 120.42(17) . . ?
C35 N31 N32 108.7(2) . . ?
C35 N31 B 128.3(3) . . ?
N32 N31 B 119.9(2) . . ?
C23 N22 N21 106.8(2) . . ?
C23 N22 Rh 138.3(2) . . ?
N21 N22 Rh 114.76(18) . . ?
C25 N21 N22 108.9(2) . . ?
C25 N21 B 125.8(3) . . ?
N22 N21 B 122.6(2) . . ?
C13 N12 N11 105.8(3) . . ?
C15 N11 N12 109.9(3) . . ?
C15 N11 B 127.2(3) . . ?
N12 N11 B 121.8(3) . . ?
C82 C81 C86 119.2(3) . . ?
C82 C81 P2 117.9(2) . . ?
C86 C81 P2 122.8(3) . . ?
C81 C82 C83 119.9(3) . . ?
C81 C82 H82 120.0 . . ?
C83 C82 H82 120.0 . . ?
C84 C83 C82 120.8(4) . . ?
C84 C83 H83 119.6 . . ?
C82 C83 H83 119.6 . . ?
C85 C84 C83 119.8(4) . . ?
C85 C84 H84 120.1 . . ?
C83 C84 H84 120.1 . . ?
C84 C85 C86 120.5(4) . . ?
C84 C85 H85 119.8 . . ?
C86 C85 H85 119.8 . . ?
C81 C86 C85 119.8(4) . . ?
C81 C86 H86 120.1 . . ?
C85 C86 H86 120.1 . . ?
C96 C91 C92 118.1(3) . . ?
C96 C91 P2 119.7(3) . . ?
C92 C91 P2 122.2(3) . . ?
C93 C92 C91 120.7(4) . . ?
C93 C92 H92 119.7 . . ?
C91 C92 H92 119.7 . . ?
C94 C93 C92 121.0(4) . . ?
C94 C93 H93 119.5 . . ?
C92 C93 H93 119.5 . . ?
C93 C94 C95 120.1(4) . . ?
C93 C94 H94 119.9 . . ?
C95 C94 H94 119.9 . . ?
C94 C95 C96 120.0(4) . . ?
C94 C95 H95 120.0 . . ?
C96 C95 H95 120.0 . . ?
C91 C96 C95 120.2(4) . . ?
C91 C96 H96 119.9 . . ?
C95 C96 H96 119.9 . . ?
C72 C71 C76 117.4(3) . . ?
C72 C71 P2 123.6(3) . . ?
C76 C71 P2 118.9(2) . . ?
C71 C72 C73 121.4(4) . . ?
C71 C72 H72 119.3 . . ?
C73 C72 H72 119.3 . . ?
C74 C73 C72 120.6(4) . . ?
C74 C73 H73 119.7 . . ?
C72 C73 H73 119.7 . . ?
C73 C74 C75 119.1(4) . . ?
C73 C74 H74 120.4 . . ?
C75 C74 H74 120.4 . . ?
C74 C75 C76 120.4(4) . . ?
C74 C75 H75 119.8 . . ?
C76 C75 H75 119.8 . . ?
C75 C76 C71 120.9(3) . . ?
C75 C76 H76 119.5 . . ?
C71 C76 H76 119.5 . . ?
C52 C51 C56 118.9(3) . . ?
C52 C51 P1 120.4(2) . . ?
C56 C51 P1 120.8(2) . . ?
C53 C52 C51 120.2(4) . . ?
C53 C52 H52 119.9 . . ?
C51 C52 H52 119.9 . . ?
C54 C53 C52 120.3(4) . . ?
C54 C53 H53 119.8 . . ?
C52 C53 H53 119.8 . . ?
C53 C54 C55 120.4(4) . . ?
C53 C54 H54 119.8 . . ?
C55 C54 H54 119.8 . . ?
C56 C55 C54 118.4(4) . . ?
C56 C55 H55 120.8 . . ?
C54 C55 H55 120.8 . . ?
C55 C56 C51 121.6(4) . . ?
C55 C56 H56 119.2 . . ?
C51 C56 H56 119.2 . . ?
C62 C61 C66 118.5(3) . . ?
C62 C61 P1 116.4(2) . . ?
C66 C61 P1 125.2(2) . . ?
C61 C62 C63 121.1(4) . . ?
C61 C62 H62 119.4 . . ?
C63 C62 H62 119.4 . . ?
C64 C63 C62 120.5(4) . . ?
C64 C63 H63 119.8 . . ?
C62 C63 H63 119.8 . . ?
C63 C64 C65 119.4(3) . . ?
C63 C64 H64 120.3 . . ?
C65 C64 H64 120.3 . . ?
C64 C65 C66 121.0(4) . . ?
C64 C65 H65 119.5 . . ?
C66 C65 H65 119.5 . . ?
C65 C66 C61 119.6(4) . . ?
C65 C66 H66 120.2 . . ?
C61 C66 H66 120.2 . . ?
C42 C41 C46 118.4(3) . . ?
C42 C41 P1 124.5(2) . . ?
C46 C41 P1 117.1(2) . . ?
C41 C42 C43 120.8(3) . . ?
C41 C42 H42 119.6 . . ?
C43 C42 H42 119.6 . . ?
C44 C43 C42 120.5(3) . . ?
C44 C43 H43 119.7 . . ?
C42 C43 H43 119.7 . . ?
C43 C44 C45 119.5(3) . . ?
C43 C44 H44 120.3 . . ?
C45 C44 H44 120.3 . . ?
C44 C45 C46 119.9(3) . . ?
C44 C45 H45 120.0 . . ?
C46 C45 H45 120.0 . . ?
C45 C46 C41 120.9(3) . . ?
C45 C46 H46 119.6 . . ?
C41 C46 H46 119.6 . . ?
C33 C36 H36A 109.5 . . ?
C33 C36 H36B 109.5 . . ?
H36A C36 H36B 109.5 . . ?
C33 C36 H36C 109.5 . . ?
H36A C36 H36C 109.5 . . ?
H36B C36 H36C 109.5 . . ?
N32 C33 C34 108.7(3) . . ?
N32 C33 C36 122.0(3) . . ?
C34 C33 C36 129.1(3) . . ?
C35 C34 C33 107.5(3) . . ?
C35 C34 H34 126.3 . . ?
C33 C34 H34 126.3 . . ?
C34 C35 N31 107.9(3) . . ?
C34 C35 C37 128.1(3) . . ?
N31 C35 C37 124.0(3) . . ?
C35 C37 H37A 109.5 . . ?
C35 C37 H37B 109.5 . . ?
H37A C37 H37B 109.5 . . ?
C35 C37 H37C 109.5 . . ?
H37A C37 H37C 109.5 . . ?
H37B C37 H37C 109.5 . . ?
C23 C26 H26A 109.5 . . ?
C23 C26 H26B 109.5 . . ?
H26A C26 H26B 109.5 . . ?
C23 C26 H26C 109.5 . . ?
H26A C26 H26C 109.5 . . ?
H26B C26 H26C 109.5 . . ?
N22 C23 C24 109.7(3) . . ?
N22 C23 C26 123.6(3) . . ?
C24 C23 C26 126.6(3) . . ?
C25 C24 C23 106.7(3) . . ?
C25 C24 H24 126.7 . . ?
C23 C24 H24 126.7 . . ?
N21 C25 C24 108.0(3) . . ?
N21 C25 C27 123.1(3) . . ?
C24 C25 C27 128.9(3) . . ?
C25 C27 H27A 109.5 . . ?
C25 C27 H27B 109.5 . . ?
H27A C27 H27B 109.5 . . ?
C25 C27 H27C 109.5 . . ?
H27A C27 H27C 109.5 . . ?
H27B C27 H27C 109.5 . . ?
C13 C16 H16A 109.5 . . ?
C13 C16 H16B 109.5 . . ?
H16A C16 H16B 109.5 . . ?
C13 C16 H16C 109.5 . . ?
H16A C16 H16C 109.5 . . ?
H16B C16 H16C 109.5 . . ?
N12 C13 C14 111.5(3) . . ?
N12 C13 C16 119.6(3) . . ?
C14 C13 C16 129.0(4) . . ?
C15 C14 C13 104.8(3) . . ?
C15 C14 H14 127.6 . . ?
C13 C14 H14 127.6 . . ?
N11 C15 C14 108.0(3) . . ?
N11 C15 C17 122.6(3) . . ?
C14 C15 C17 129.3(3) . . ?
C15 C17 H17A 109.5 . . ?
C15 C17 H17B 109.5 . . ?
H17A C17 H17B 109.5 . . ?
C15 C17 H17C 109.5 . . ?
H17A C17 H17C 109.5 . . ?
H17B C17 H17C 109.5 . . ?
N11 B N31 114.4(3) . . ?
N11 B N21 111.1(3) . . ?
N31 B N21 107.1(3) . . ?
N11 B H1 108.0 . . ?
N31 B H1 108.0 . . ?
N21 B H1 108.0 . . ?
C100 O1 H1A 109.5 . . ?
O1 C100 C101 114.0 . . ?
O1 C100 H10A 108.8 . . ?
C101 C100 H10A 108.8 . . ?
O1 C100 H10B 108.8 . . ?
C101 C100 H10B 108.8 . . ?
H10A C100 H10B 107.7 . . ?
C100 C101 H10C 109.5 . . ?
C100 C101 H10D 109.5 . . ?
H10C C101 H10D 109.5 . . ?
C100 C101 H10E 109.5 . . ?
H10C C101 H10E 109.5 . . ?
H10D C101 H10E 109.5 . . ?
C102 O2 H2 109.5 . . ?
O2 C102 C103 114.0 . . ?
O2 C102 H10F 108.8 . . ?
C103 C102 H10F 108.8 . . ?
O2 C102 H10G 108.8 . . ?
C103 C102 H10G 108.8 . . ?
H10F C102 H10G 107.7 . . ?
C102 C103 H10H 109.5 . . ?
C102 C103 H10I 109.5 . . ?
H10H C103 H10I 109.5 . . ?
C102 C103 H10J 109.5 . . ?
H10H C103 H10J 109.5 . . ?
H10I C103 H10J 109.5 . . ?

loop_
_geom_bond_atom_site_label_1
_geom_bond_atom_site_label_2
_geom_bond_distance
_geom_bond_site_symmetry_2
_geom_bond_publ_flag
Rh N32 2.086(2) . ?
Rh N22 2.140(2) . ?
Rh P1 2.2669(9) . ?
Rh P2 2.2803(8) . ?
P2 C91 1.843(3) . ?
P2 C71 1.843(3) . ?
P2 C81 1.846(3) . ?
P1 C51 1.849(3) . ?
P1 C61 1.849(3) . ?
P1 C41 1.851(3) . ?
N32 C33 1.343(4) . ?
N32 N31 1.384(3) . ?
N31 C35 1.359(4) . ?
N31 B 1.552(4) . ?
N22 C23 1.332(4) . ?
N22 N21 1.394(3) . ?
N21 C25 1.362(4) . ?
N21 B 1.552(4) . ?
N12 C13 1.331(4) . ?
N12 N11 1.372(3) . ?
N11 C15 1.364(4) . ?
N11 B 1.543(5) . ?
C81 C82 1.381(4) . ?
C81 C86 1.396(4) . ?
C82 C83 1.391(4) . ?
C82 H82 0.9300 . ?
C83 C84 1.373(5) . ?
C83 H83 0.9300 . ?
C84 C85 1.365(6) . ?
C84 H84 0.9300 . ?
C85 C86 1.398(5) . ?
C85 H85 0.9300 . ?
C86 H86 0.9300 . ?
C91 C96 1.392(4) . ?
C91 C92 1.399(5) . ?
C92 C93 1.374(5) . ?
C92 H92 0.9300 . ?
C93 C94 1.358(6) . ?
C93 H93 0.9300 . ?
C94 C95 1.375(6) . ?
C94 H94 0.9300 . ?
C95 C96 1.399(5) . ?
C95 H95 0.9300 . ?
C96 H96 0.9300 . ?
C71 C72 1.382(4) . ?
C71 C76 1.396(4) . ?
C72 C73 1.384(5) . ?
C72 H72 0.9300 . ?
C73 C74 1.370(6) . ?
C73 H73 0.9300 . ?
C74 C75 1.378(5) . ?
C74 H74 0.9300 . ?
C75 C76 1.388(5) . ?
C75 H75 0.9300 . ?
C76 H76 0.9300 . ?
C51 C52 1.381(4) . ?
C51 C56 1.383(4) . ?
C52 C53 1.378(5) . ?
C52 H52 0.9300 . ?
C53 C54 1.371(6) . ?
C53 H53 0.9300 . ?
C54 C55 1.394(6) . ?
C54 H54 0.9300 . ?
C55 C56 1.379(5) . ?
C55 H55 0.9300 . ?
C56 H56 0.9300 . ?
C61 C62 1.379(4) . ?
C61 C66 1.393(4) . ?
C62 C63 1.381(5) . ?
C62 H62 0.9300 . ?
C63 C64 1.362(6) . ?
C63 H63 0.9300 . ?
C64 C65 1.374(6) . ?
C64 H64 0.9300 . ?
C65 C66 1.390(5) . ?
C65 H65 0.9300 . ?
C66 H66 0.9300 . ?
C41 C42 1.378(4) . ?
C41 C46 1.390(4) . ?
C42 C43 1.384(4) . ?
C42 H42 0.9300 . ?
C43 C44 1.371(5) . ?
C43 H43 0.9300 . ?
C44 C45 1.383(5) . ?
C44 H44 0.9300 . ?
C45 C46 1.383(4) . ?
C45 H45 0.9300 . ?
C46 H46 0.9300 . ?
C36 C33 1.482(5) . ?
C36 H36A 0.9600 . ?
C36 H36B 0.9600 . ?
C36 H36C 0.9600 . ?
C33 C34 1.390(4) . ?
C34 C35 1.359(5) . ?
C34 H34 0.9300 . ?
C35 C37 1.506(5) . ?
C37 H37A 0.9600 . ?
C37 H37B 0.9600 . ?
C37 H37C 0.9600 . ?
C26 C23 1.495(5) . ?
C26 H26A 0.9600 . ?
C26 H26B 0.9600 . ?
C26 H26C 0.9600 . ?
C23 C24 1.401(4) . ?
C24 C25 1.366(5) . ?
C24 H24 0.9300 . ?
C25 C27 1.502(5) . ?
C27 H27A 0.9600 . ?
C27 H27B 0.9600 . ?
C27 H27C 0.9600 . ?
C16 C13 1.516(5) . ?
C16 H16A 0.9600 . ?
C16 H16B 0.9600 . ?
C16 H16C 0.9600 . ?
C13 C14 1.401(5) . ?
C14 C15 1.377(5) . ?
C14 H14 0.9300 . ?
C15 C17 1.494(4) . ?
C17 H17A 0.9600 . ?
C17 H17B 0.9600 . ?
C17 H17C 0.9600 . ?
B H1 1.1069 . ?
O1 C100 1.3996 . ?
O1 H1A 0.8200 . ?
C100 C101 1.4737 . ?
C100 H10A 0.9700 . ?
C100 H10B 0.9700 . ?
C101 H10C 0.9600 . ?
C101 H10D 0.9600 . ?
C101 H10E 0.9600 . ?
O2 C102 1.3996 . ?
O2 H2 0.8200 . ?
C102 C103 1.4737 . ?
C102 H10F 0.9700 . ?
C102 H10G 0.9700 . ?
C103 H10H 0.9600 . ?
C103 H10I 0.9600 . ?
C103 H10J 0.9600 . ?

loop_
_geom_torsion_atom_site_label_1
_geom_torsion_atom_site_label_2
_geom_torsion_atom_site_label_3
_geom_torsion_atom_site_label_4
_geom_torsion
_geom_torsion_site_symmetry_1
_geom_torsion_site_symmetry_2
_geom_torsion_site_symmetry_3
_geom_torsion_site_symmetry_4
_geom_torsion_publ_flag
N32 Rh P2 C91 -52.8(4) . . . . ?
N22 Rh P2 C91 -99.68(13) . . . . ?
P1 Rh P2 C91 86.71(12) . . . . ?
N32 Rh P2 C71 -173.5(4) . . . . ?
N22 Rh P2 C71 139.62(14) . . . . ?
P1 Rh P2 C71 -33.99(12) . . . . ?
N32 Rh P2 C81 66.6(4) . . . . ?
N22 Rh P2 C81 19.69(14) . . . . ?
P1 Rh P2 C81 -153.93(12) . . . . ?
N32 Rh P1 C51 -115.14(13) . . . . ?
N22 Rh P1 C51 -78.7(3) . . . . ?
P2 Rh P1 C51 72.12(11) . . . . ?
N32 Rh P1 C61 116.00(13) . . . . ?
N22 Rh P1 C61 152.4(3) . . . . ?
P2 Rh P1 C61 -56.74(12) . . . . ?
N32 Rh P1 C41 -1.57(13) . . . . ?
N22 Rh P1 C41 34.9(3) . . . . ?
P2 Rh P1 C41 -174.31(11) . . . . ?
N22 Rh N32 C33 112.8(3) . . . . ?
P1 Rh N32 C33 -75.1(3) . . . . ?
P2 Rh N32 C33 64.8(5) . . . . ?
N22 Rh N32 N31 -56.2(2) . . . . ?
P1 Rh N32 N31 115.8(2) . . . . ?
P2 Rh N32 N31 -104.3(4) . . . . ?
C33 N32 N31 C35 0.4(3) . . . . ?
Rh N32 N31 C35 171.92(19) . . . . ?
C33 N32 N31 B -161.3(3) . . . . ?
Rh N32 N31 B 10.1(3) . . . . ?
N32 Rh N22 C23 -124.2(3) . . . . ?
P1 Rh N22 C23 -161.6(2) . . . . ?
P2 Rh N22 C23 47.4(3) . . . . ?
N32 Rh N22 N21 61.77(19) . . . . ?
P1 Rh N22 N21 24.4(4) . . . . ?
P2 Rh N22 N21 -126.57(18) . . . . ?
C23 N22 N21 C25 -2.3(3) . . . . ?
Rh N22 N21 C25 173.49(19) . . . . ?
C23 N22 N21 B 160.1(3) . . . . ?
Rh N22 N21 B -24.1(3) . . . . ?
C13 N12 N11 C15 1.8(3) . . . . ?
C13 N12 N11 B 170.9(3) . . . . ?
C91 P2 C81 C82 165.5(3) . . . . ?
C71 P2 C81 C82 -92.4(3) . . . . ?
Rh P2 C81 C82 40.6(3) . . . . ?
C91 P2 C81 C86 -19.6(3) . . . . ?
C71 P2 C81 C86 82.6(3) . . . . ?
Rh P2 C81 C86 -144.5(3) . . . . ?
C86 C81 C82 C83 -0.3(5) . . . . ?
P2 C81 C82 C83 174.8(3) . . . . ?
C81 C82 C83 C84 0.2(6) . . . . ?
C82 C83 C84 C85 0.6(7) . . . . ?
C83 C84 C85 C86 -1.3(7) . . . . ?
C82 C81 C86 C85 -0.4(6) . . . . ?
P2 C81 C86 C85 -175.3(3) . . . . ?
C84 C85 C86 C81 1.2(7) . . . . ?
C71 P2 C91 C96 152.1(3) . . . . ?
C81 P2 C91 C96 -106.7(3) . . . . ?
Rh P2 C91 C96 18.9(3) . . . . ?
C71 P2 C91 C92 -27.3(3) . . . . ?
C81 P2 C91 C92 73.9(3) . . . . ?
Rh P2 C91 C92 -160.5(2) . . . . ?
C96 C91 C92 C93 0.0(5) . . . . ?
P2 C91 C92 C93 179.4(3) . . . . ?
C91 C92 C93 C94 0.5(7) . . . . ?
C92 C93 C94 C95 -0.5(7) . . . . ?
C93 C94 C95 C96 0.1(7) . . . . ?
C92 C91 C96 C95 -0.4(5) . . . . ?
P2 C91 C96 C95 -179.8(3) . . . . ?
C94 C95 C96 C91 0.4(6) . . . . ?
C91 P2 C71 C72 125.7(3) . . . . ?
C81 P2 C71 C72 20.1(3) . . . . ?
Rh P2 C71 C72 -107.2(3) . . . . ?
C91 P2 C71 C76 -57.5(3) . . . . ?
C81 P2 C71 C76 -163.1(2) . . . . ?
Rh P2 C71 C76 69.5(3) . . . . ?
C76 C71 C72 C73 0.3(5) . . . . ?
P2 C71 C72 C73 177.2(3) . . . . ?
C71 C72 C73 C74 -1.4(6) . . . . ?
C72 C73 C74 C75 1.5(7) . . . . ?
C73 C74 C75 C76 -0.6(6) . . . . ?
C74 C75 C76 C71 -0.4(5) . . . . ?
C72 C71 C76 C75 0.5(5) . . . . ?
P2 C71 C76 C75 -176.4(3) . . . . ?
C61 P1 C51 C52 117.2(3) . . . . ?
C41 P1 C51 C52 -141.0(3) . . . . ?
Rh P1 C51 C52 -18.3(3) . . . . ?
C61 P1 C51 C56 -62.8(3) . . . . ?
C41 P1 C51 C56 39.0(3) . . . . ?
Rh P1 C51 C56 161.7(2) . . . . ?
C56 C51 C52 C53 4.6(5) . . . . ?
P1 C51 C52 C53 -175.4(3) . . . . ?
C51 C52 C53 C54 -1.7(6) . . . . ?
C52 C53 C54 C55 -2.1(7) . . . . ?
C53 C54 C55 C56 2.9(6) . . . . ?
C54 C55 C56 C51 0.0(5) . . . . ?
C52 C51 C56 C55 -3.7(5) . . . . ?
P1 C51 C56 C55 176.2(3) . . . . ?
C51 P1 C61 C62 -161.4(2) . . . . ?
C41 P1 C61 C62 99.3(3) . . . . ?
Rh P1 C61 C62 -25.5(3) . . . . ?
C51 P1 C61 C66 20.2(3) . . . . ?
C41 P1 C61 C66 -79.1(3) . . . . ?
Rh P1 C61 C66 156.1(2) . . . . ?
C66 C61 C62 C63 1.2(5) . . . . ?
P1 C61 C62 C63 -177.3(3) . . . . ?
C61 C62 C63 C64 0.3(6) . . . . ?
C62 C63 C64 C65 -1.0(6) . . . . ?
C63 C64 C65 C66 0.3(6) . . . . ?
C64 C65 C66 C61 1.1(5) . . . . ?
C62 C61 C66 C65 -1.9(5) . . . . ?
P1 C61 C66 C65 176.5(3) . . . . ?
C51 P1 C41 C42 -112.9(3) . . . . ?
C61 P1 C41 C42 -7.8(3) . . . . ?
Rh P1 C41 C42 120.3(3) . . . . ?
C51 P1 C41 C46 64.0(3) . . . . ?
C61 P1 C41 C46 169.1(2) . . . . ?
Rh P1 C41 C46 -62.8(3) . . . . ?
C46 C41 C42 C43 -0.5(5) . . . . ?
P1 C41 C42 C43 176.4(3) . . . . ?
C41 C42 C43 C44 0.5(5) . . . . ?
C42 C43 C44 C45 0.2(6) . . . . ?
C43 C44 C45 C46 -0.8(6) . . . . ?
C44 C45 C46 C41 0.7(5) . . . . ?
C42 C41 C46 C45 -0.1(5) . . . . ?
P1 C41 C46 C45 -177.2(3) . . . . ?
N31 N32 C33 C34 -1.3(3) . . . . ?
Rh N32 C33 C34 -171.4(2) . . . . ?
N31 N32 C33 C36 174.0(3) . . . . ?
Rh N32 C33 C36 3.9(4) . . . . ?
N32 C33 C34 C35 1.7(4) . . . . ?
C36 C33 C34 C35 -173.2(3) . . . . ?
C33 C34 C35 N31 -1.4(4) . . . . ?
C33 C34 C35 C37 177.6(3) . . . . ?
N32 N31 C35 C34 0.6(3) . . . . ?
B N31 C35 C34 160.4(3) . . . . ?
N32 N31 C35 C37 -178.5(3) . . . . ?
B N31 C35 C37 -18.6(5) . . . . ?
N21 N22 C23 C24 2.2(4) . . . . ?
Rh N22 C23 C24 -172.1(2) . . . . ?
N21 N22 C23 C26 -174.1(3) . . . . ?
Rh N22 C23 C26 11.6(5) . . . . ?
N22 C23 C24 C25 -1.4(4) . . . . ?
C26 C23 C24 C25 174.9(3) . . . . ?
N22 N21 C25 C24 1.5(3) . . . . ?
B N21 C25 C24 -160.2(3) . . . . ?
N22 N21 C25 C27 -178.1(3) . . . . ?
B N21 C25 C27 20.1(5) . . . . ?
C23 C24 C25 N21 -0.1(4) . . . . ?
C23 C24 C25 C27 179.5(3) . . . . ?
N11 N12 C13 C14 -1.1(4) . . . . ?
N11 N12 C13 C16 -179.4(3) . . . . ?
N12 C13 C14 C15 0.1(4) . . . . ?
C16 C13 C14 C15 178.1(4) . . . . ?
N12 N11 C15 C14 -1.8(4) . . . . ?
B N11 C15 C14 -170.2(3) . . . . ?
N12 N11 C15 C17 174.0(3) . . . . ?
B N11 C15 C17 5.7(5) . . . . ?
C13 C14 C15 N11 1.1(4) . . . . ?
C13 C14 C15 C17 -174.4(3) . . . . ?
C15 N11 B N31 -63.6(4) . . . . ?
N12 N11 B N31 129.3(3) . . . . ?
C15 N11 B N21 174.9(3) . . . . ?
N12 N11 B N21 7.8(4) . . . . ?
C35 N31 B N11 127.4(3) . . . . ?
N32 N31 B N11 -74.7(3) . . . . ?
C35 N31 B N21 -108.9(3) . . . . ?
N32 N31 B N21 48.9(4) . . . . ?
C25 N21 B N11 -115.2(3) . . . . ?
N22 N21 B N11 85.4(3) . . . . ?
C25 N21 B N31 119.2(3) . . . . ?
N22 N21 B N31 -40.2(4) . . . . ?
